data_9004905
loop_
_publ_author_name
'Krivovichev, S. V.'
'Filatov, S. K.'
'Cherepansky, P. N.'
'Armbruster, T.'
'Pankratova, O. Y.'

_publ_section_title
;
 The crystal structure of gamma-Cu2V2O7 and its comparison to blossite
 (alpha-Cu2V2O7) and ziesite (beta-Cu2V2O7)
;
_journal_name_full 'The Canadian Mineralogist'
_journal_page_first 671
_journal_page_last 677
_journal_paper_doi 10.2113/gscanmin.43.2.671
_journal_volume 43
_journal_year 2005
_chemical_formula_sum 'Cu2 O7 V2'
_chemical_name_mineral Cu2V2O7
_space_group_IT_number 2
_symmetry_space_group_name_Hall '-P 1'
_symmetry_space_group_name_H-M 'P -1'
_cell_angle_alpha 99.780
_cell_angle_beta 97.253
_cell_angle_gamma 97.202
_cell_length_a 5.0873
_cell_length_b 5.8233
_cell_length_c 9.4020
_cell_formula_units_Z 2
_cell_volume 269.201
_database_code_amcsd 0006001
_exptl_crystal_density_diffrn 4.206
_cod_original_formula_sum 'Cu2 V2 O7'
_cod_database_code 9004905
_amcsd_formula_title Cu2V2O7

loop_
_space_group_symop_operation_xyz
x,y,z
-x,-y,-z

loop_
_atom_site_aniso_label
_atom_site_aniso_U_11
_atom_site_aniso_U_22
_atom_site_aniso_U_33
_atom_site_aniso_U_12
_atom_site_aniso_U_13
_atom_site_aniso_U_23
Cu1 0.00940 0.01640 0.01280 -0.00025 -0.00050 0.00625
Cu2 0.01210 0.01230 0.01220 0.00474 -0.00140 -0.00089
V1 0.00950 0.00950 0.00920 0.00150 0.00060 0.00130
V2 0.00940 0.00900 0.00850 0.00100 0.00060 0.00140
O1 0.01000 0.01200 0.01400 0.00180 0.00030 0.00540
O2 0.01200 0.01400 0.01500 0.00080 -0.00280 0.00280
O3 0.01200 0.01400 0.01400 0.00290 -0.00070 0.00440
O4 0.01200 0.01300 0.01100 0.00480 -0.00160 -0.00080
O5 0.01500 0.01300 0.01500 0.00020 0.00350 0.00330
O6 0.01200 0.01200 0.01400 0.00210 0.00210 0.00430
O7 0.02200 0.01800 0.01800 0.00930 0.00080 -0.00190

loop_
_atom_site_label
_atom_site_fract_x
_atom_site_fract_y
_atom_site_fract_z
_atom_site_U_iso_or_equiv
Cu1 0.26344 0.15492 0.51698 0.01280
Cu2 0.28090 0.14584 0.00655 0.01260
V1 0.16373 -0.32508 0.21877 0.00950
V2 0.28516 -0.26957 0.69728 0.00910
O1 0.08850 -0.10780 0.60230 0.01180
O2 0.41450 -0.17740 0.34980 0.01410
O3 0.04860 -0.12930 0.11950 0.01330
O4 0.38460 -0.12480 0.87740 0.01230
O5 0.10510 -0.55500 0.68910 0.01450
O6 0.54980 -0.31360 0.61760 0.01230
O7 0.26370 -0.54290 0.10960 0.01950

loop_
_cod_related_entry_id
_cod_related_entry_database
_cod_related_entry_code
1 AMCSD 0006001
